data_4127681
loop_
_publ_author_name
'Touge, Taichiro'
'Sakaguchi, Kazuhiko'
'Tamaki, Nao'
'Nara, Hideki'
'Yokozawa, Tohru'
'Matsumura, Kazuhiko'
'Kayaki, Yoshihito'

_publ_section_title
;
 Multiple Absolute Stereocontrol in Cascade Lactone Formation via Dynamic
 Kinetic Resolution Driven by the Asymmetric Transfer Hydrogenation of
 Keto Acids with Oxo-Tethered Ruthenium Catalysts.
;
_journal_issue 41
_journal_name_full 'Journal of the American Chemical Society'
_journal_page_first 16354
_journal_page_last 16361
_journal_paper_doi 10.1021/jacs.9b07297
_journal_volume 141
_journal_year 2019
_chemical_absolute_configuration ad
_chemical_formula_moiety 'C19 H18 O3'
_chemical_formula_sum 'C19 H18 O3'
_chemical_formula_weight 294.33
_chemical_name_systematic
;
(1R,3aS,9bR)-8-methoxy-1-phenyl-3a,4,5,9b-tetrahydronaphtho[2,1-b]furan-2(1H)-one
;
_space_group_crystal_system monoclinic
_space_group_IT_number 4
_space_group_name_Hall 'P 2yb'
_space_group_name_H-M_alt 'P 1 21 1'
_symmetry_space_group_name_Hall 'P 2yb'
_symmetry_space_group_name_H-M 'P 1 21 1'
_atom_sites_solution_hydrogens geom
_atom_sites_solution_primary dual
_audit_creation_date 2019-02-07
_audit_creation_method
;
Olex2 1.3-ac4
(compiled 2018.11.30 svn.r3537 for Rigaku Oxford Diffraction, GUI svn.r5622)
;
_cell_angle_alpha 90
_cell_angle_beta 102.401(2)
_cell_angle_gamma 90
_cell_formula_units_Z 2
_cell_length_a 9.8340(2)
_cell_length_b 5.85050(10)
_cell_length_c 12.9552(2)
_cell_measurement_reflns_used 7258
_cell_measurement_temperature 100.00(10)
_cell_measurement_theta_max 75.7670
_cell_measurement_theta_min 3.4810
_cell_volume 727.97(2)
_computing_cell_refinement 'CrysAlisPro 1.171.40.37a (Rigaku OD, 2019)'
_computing_data_collection 'CrysAlisPro 1.171.40.37a (Rigaku OD, 2019)'
_computing_data_reduction 'CrysAlisPro 1.171.40.37a (Rigaku OD, 2019)'
_computing_molecular_graphics 'Olex2 (Dolomanov et al., 2009)'
_computing_publication_material 'Olex2 (Dolomanov et al., 2009)'
_computing_structure_refinement 'ShelXL (Sheldrick, 2015)'
_computing_structure_solution 'ShelXT (Sheldrick, 2015)'
_diffrn_ambient_environment N~2~
_diffrn_ambient_temperature 100.00(10)
_diffrn_detector 'CCD plate'
_diffrn_detector_area_resol_mean 10.0000
_diffrn_detector_type HyPix
_diffrn_measured_fraction_theta_full 1.000
_diffrn_measured_fraction_theta_max 0.983
_diffrn_measurement_details
;
List of Runs (angles in degrees, time in seconds):

  # Type    Start    End  Width  t~exp~   \w     \q     \k     \f   Frames
--------------------------------------------------------------------------
  1  \w    -26.00  43.00   0.50    0.37    --  -39.63  19.00  60.00  138
  2  \w    -45.00  26.00   0.50    0.37    --   39.63 -19.00  30.00  142
  3  \w     80.00 178.00   0.50    1.48    --  114.32  77.00 133.00  196
  4  \w     77.00 178.00   0.50    1.48    --  114.32  30.00 -60.00  202
  5  \w     85.00 178.00   0.50    1.48    --  114.32  61.00-180.00  186
  6  \w     80.00 178.00   0.50    1.48    --  114.32  77.00-150.00  196
  7  \w     77.00 178.00   0.50    1.48    --  114.32  30.00 -90.00  202
  8  \w     77.00 178.00   0.50    1.48    --  114.32  30.00  90.00  202
  9  \w     60.00 122.00   0.50    0.37    --   39.63 178.00 -90.00  124
 10  \w     60.00 122.00   0.50    0.37    --   39.63 178.00  30.00  124
 11  \w     60.00 122.00   0.50    0.37    --   39.63 178.00  60.00  124
 12  \w    -45.00  26.00   0.50    0.37    --   39.63 -19.00-150.00  142
 13  \w     39.00 106.00   0.50    1.48    --  114.32 -77.00   7.00  134
 14  \w     39.00 106.00   0.50    1.48    --  114.32 -77.00  90.00  134
 15  \w     39.00 106.00   0.50    1.48    --  114.32 -77.00  60.00  134
 16  \w     37.00 117.00   0.50    1.48    --  114.32-125.00   0.00  160
 17  \w     39.00  71.00   0.50    1.48    --  114.32 -61.00-150.00   64
 18  \w     34.00 109.00   0.50    1.48    --  114.32 -94.00-150.00  150
 19  \w     39.00 106.00   0.50    1.48    --  114.32 -77.00 -90.00  134
 20  \w     39.00  71.00   0.50    1.48    --  114.32 -61.00-180.00   64
 21  \w     37.00 117.00   0.50    1.48    --  114.32-125.00  90.00  160
 22  \w     39.00  71.00   0.50    1.48    --  114.32 -61.00 150.00   64
 23  \w    -74.00  36.00   0.50    0.37    --  -39.63  77.00 133.00  220
 24  \w    -51.00 -15.00   0.50    1.48    --  -94.50  45.00  60.00   72
 25  \w    -51.00 -15.00   0.50    1.48    --  -94.50  45.00 -30.00   72
 26  \w   -106.00 -19.00   0.50    1.48    --  -94.50  77.00 133.00  174
 27  \w   -115.00 -12.00   0.50    0.37    --  -39.63 -57.00  60.00  206
 28  \w   -115.00  -5.00   0.50    0.37    --  -39.63 -77.00   7.00  220
 29  \w   -115.00  -5.00   0.50    0.37    --  -39.63 -77.00 120.00  220
 30  \w   -115.00  -5.00   0.50    0.37    --  -39.63 -77.00-120.00  220
 31  \w   -115.00 -12.00   0.50    0.37    --  -39.63 -57.00-120.00  206
 32  \w   -115.00  -5.00   0.50    0.37    --  -39.63 -77.00 150.00  220
 33  \w   -170.00 -60.00   0.50    1.48    --  -94.50 -77.00   7.00  220
 34  \w   -174.00 -65.00   0.50    1.48    --  -94.50 -45.00 -90.00  218
 35  \w   -170.00 -65.00   0.50    1.48    --  -94.50 -61.00  60.00  210
 36  \w   -170.00 -67.00   0.50    1.48    --  -94.50 -77.00 -90.00  206
 37  \w   -174.00 -65.00   0.50    1.48    --  -94.50 -45.00 -60.00  218
 38  \w   -170.00 -60.00   0.50    1.48    --  -94.50 -77.00 150.00  220
 39  \w   -170.00 -60.00   0.50    1.48    --  -94.50 -77.00  60.00  220
 40  \w   -170.00 -60.00   0.50    1.48    --  -94.50 -77.00-150.00  220
 41  \w   -170.00 -60.00   0.50    1.48    --  -94.50 -77.00 120.00  220
;
_diffrn_measurement_device 'four-circle diffractometer'
_diffrn_measurement_device_type 'XtaLAB Synergy, Dualflex, HyPix'
_diffrn_measurement_method '\w scans'
_diffrn_orient_matrix_type 'CrysAlisPro convention (1999,Acta A55,543-557)'
_diffrn_orient_matrix_UB_11 0.0392571000
_diffrn_orient_matrix_UB_12 -0.0729546000
_diffrn_orient_matrix_UB_13 0.1168685000
_diffrn_orient_matrix_UB_21 0.0774657000
_diffrn_orient_matrix_UB_22 -0.2096882000
_diffrn_orient_matrix_UB_23 -0.0307281000
_diffrn_orient_matrix_UB_31 0.1348460000
_diffrn_orient_matrix_UB_32 0.1416989000
_diffrn_orient_matrix_UB_33 0.0147364000
_diffrn_radiation_monochromator mirror
_diffrn_radiation_probe x-ray
_diffrn_radiation_type CuK\a
_diffrn_radiation_wavelength 1.54184
_diffrn_reflns_av_R_equivalents 0.0451
_diffrn_reflns_av_unetI/netI 0.0268
_diffrn_reflns_Laue_measured_fraction_full 1.000
_diffrn_reflns_Laue_measured_fraction_max 0.983
_diffrn_reflns_limit_h_max 12
_diffrn_reflns_limit_h_min -11
_diffrn_reflns_limit_k_max 7
_diffrn_reflns_limit_k_min -7
_diffrn_reflns_limit_l_max 16
_diffrn_reflns_limit_l_min -16
_diffrn_reflns_number 13484
_diffrn_reflns_point_group_measured_fraction_full 0.998
_diffrn_reflns_point_group_measured_fraction_max 0.962
_diffrn_reflns_theta_full 67.684
_diffrn_reflns_theta_max 76.560
_diffrn_reflns_theta_min 3.493
_diffrn_source 'micro-focus sealed X-ray tube'
_diffrn_source_type 'PhotonJet (Cu) X-ray Source'
_exptl_absorpt_coefficient_mu 0.723
_exptl_absorpt_correction_T_max 1.000
_exptl_absorpt_correction_T_min 0.790
_exptl_absorpt_correction_type gaussian
_exptl_absorpt_process_details
;
CrysAlisPro 1.171.40.37a (Rigaku Oxford Diffraction, 2019)
Numerical absorption correction based on gaussian integration over
            a multifaceted crystal model
Empirical absorption correction using spherical harmonics,
 implemented in SCALE3 ABSPACK scaling algorithm.
;
_exptl_crystal_colour colourless
_exptl_crystal_density_diffrn 1.343
_exptl_crystal_description prism
_exptl_crystal_F_000 312
_exptl_crystal_size_max 0.159
_exptl_crystal_size_mid 0.071
_exptl_crystal_size_min 0.051
_refine_diff_density_max 0.274
_refine_diff_density_min -0.296
_refine_diff_density_rms 0.064
_refine_ls_abs_structure_details
;
 Flack x determined using 1221 quotients [(I+)-(I-)]/[(I+)+(I-)]
 (Parsons, Flack and Wagner, Acta Cryst. B69 (2013) 249-259).
;
_refine_ls_abs_structure_Flack -0.05(8)
_refine_ls_extinction_method none
_refine_ls_goodness_of_fit_ref 1.063
_refine_ls_hydrogen_treatment constr
_refine_ls_matrix_type full
_refine_ls_number_parameters 200
_refine_ls_number_reflns 2959
_refine_ls_number_restraints 1
_refine_ls_restrained_S_all 1.063
_refine_ls_R_factor_all 0.0409
_refine_ls_R_factor_gt 0.0396
_refine_ls_shift/su_max 0.000
_refine_ls_shift/su_mean 0.000
_refine_ls_structure_factor_coef Fsqd
_refine_ls_weighting_details 'w=1/[\s^2^(Fo^2^)+(0.0708P)^2^+0.2001P] where P=(Fo^2^+2Fc^2^)/3'
_refine_ls_weighting_scheme calc
_refine_ls_wR_factor_gt 0.1060
_refine_ls_wR_factor_ref 0.1082
_reflns_Friedel_coverage 0.775
_reflns_Friedel_fraction_full 0.996
_reflns_Friedel_fraction_max 0.935
_reflns_number_gt 2855
_reflns_number_total 2959
_reflns_threshold_expression 'I > 2\s(I)'
_cod_data_source_file ja9b07297_si_002.cif
_cod_data_source_block exp_31
_cod_depositor_comments
;

2020-10-10
Z value and formula fixed to values more according to usual
chemical conventions.                 miguel
;
_cod_original_formula_sum 'C12.67 H12 O2'
_cod_original_formula_weight 196.22
_cod_original_formula_moiety '0.67(C19 H18 O3)'
_cod_original_formula_units_Z 3
_cod_database_code 4127681
_shelx_shelxl_version_number 2018/3
_shelx_space_group_comment
;
The symmetry employed for this shelxl refinement is uniquely defined
by the following loop, which should always be used as a source of
symmetry information in preference to the above space-group names.
They are only intended as comments.
;
_diffrn_oxdiff_digest_frames
;
017dfa8cf32ece7bf48236a016d48437d2069584692
;
_reflns_odcompleteness_completeness 100.00
_reflns_odcompleteness_iscentric 1
_reflns_odcompleteness_theta 68.13
_olex2_refinement_description
;
1. Fixed Uiso
 At 1.2 times of:
  All C(H) groups, All C(H,H) groups
 At 1.5 times of:
  All C(H,H,H) groups
2.a Ternary CH refined with riding coordinates:
 C009(H009), C00K(H00L), C00L(H00M)
2.b Secondary CH2 refined with riding coordinates:
 C00H(H00A,H00E), C00M(H00N,H00O)
2.c Aromatic/amide H refined with riding coordinates:
 C007(H007), C008(H008), C00B(H00B), C00C(H00C), C00D(H00D), C00F(H00F),
 C00G(H00G), C00J(H00K)
2.d Idealised Me refined as rotating group:
 C00I(H00H,H00I,H00J)
;
_ins_header
;
TITL exp_31 in P2(1)/m 
REM P2(1)/m (#11 in standard setting)
CELL 1.54184   9.833965   5.850472  12.955222  90.0000 102.4011  90.0000
ZERR    3.00   0.000153   0.000084   0.000227   0.0000   0.0016   0.0000
LATT  1
SYMM -x, y+1/2,-z 
SFAC C H N O
UNIT 33.00 30.00 3.00 3.00
TREF
HKLF 4
END
;
_olex2_submission_special_instructions 'No special instructions were received'
_oxdiff_exptl_absorpt_empirical_details
;
Empirical correction (ABSPACK) includes:
- Absorption correction using spherical harmonics
- Frame scaling
;
_oxdiff_exptl_absorpt_empirical_full_max 1.559
_oxdiff_exptl_absorpt_empirical_full_min 0.705

loop_
_space_group_symop_operation_xyz
'x, y, z'
'-x, y+1/2, -z'

loop_
_atom_site_label
_atom_site_type_symbol
_atom_site_fract_x
_atom_site_fract_y
_atom_site_fract_z
_atom_site_U_iso_or_equiv
_atom_site_adp_type
_atom_site_occupancy
_atom_site_site_symmetry_order
_atom_site_calc_flag
_atom_site_refinement_flags_posn
O001 O 0.92256(16) 0.8281(3) 0.47847(12) 0.0192(4) Uani 1 1 d .
O002 O 1.08824(16) 0.8237(3) 0.38475(13) 0.0218(4) Uani 1 1 d .
O003 O 0.39991(17) 0.1943(3) 0.10597(14) 0.0253(4) Uani 1 1 d .
C004 C 0.9703(2) 0.7832(4) 0.38971(18) 0.0172(4) Uani 1 1 d .
C005 C 0.8872(2) 0.5300(4) 0.22400(18) 0.0172(5) Uani 1 1 d .
C006 C 0.6047(2) 0.5609(4) 0.31600(18) 0.0172(5) Uani 1 1 d .
C007 C 0.9672(2) 0.3330(4) 0.25452(18) 0.0206(5) Uani 1 1 d .
H007 H 1.009052 0.310224 0.325239 0.025 Uiso 1 1 calc R
C008 C 0.8452(2) 0.4017(4) 0.04238(19) 0.0214(5) Uani 1 1 d .
H008 H 0.804629 0.425442 -0.028525 0.026 Uiso 1 1 calc R
C009 C 0.7543(2) 0.5905(4) 0.37279(18) 0.0169(4) Uani 1 1 d .
H009 H 0.790874 0.440916 0.399449 0.020 Uiso 1 1 calc R
C00A C 0.4989(2) 0.7024(4) 0.33720(18) 0.0183(5) Uani 1 1 d .
C00B C 0.5737(2) 0.3877(4) 0.23998(19) 0.0183(5) Uani 1 1 d .
H00B H 0.644471 0.293649 0.227088 0.022 Uiso 1 1 calc R
C00C C 0.9218(2) 0.2041(4) 0.07343(19) 0.0224(5) Uani 1 1 d .
H00C H 0.931307 0.094186 0.023616 0.027 Uiso 1 1 calc R
C00D C 0.8295(2) 0.5634(4) 0.11737(19) 0.0199(5) Uani 1 1 d .
H00D H 0.779479 0.696247 0.095899 0.024 Uiso 1 1 calc R
C00E C 0.4380(2) 0.3553(4) 0.18366(19) 0.0204(5) Uani 1 1 d .
C00F C 0.3624(2) 0.6641(4) 0.28032(19) 0.0219(5) Uani 1 1 d .
H00F H 0.290814 0.755167 0.293989 0.026 Uiso 1 1 calc R
C00G C 0.3316(2) 0.4947(5) 0.2045(2) 0.0236(5) Uani 1 1 d .
H00G H 0.240381 0.473569 0.167535 0.028 Uiso 1 1 calc R
C00H C 0.5295(2) 0.8904(4) 0.41874(19) 0.0204(5) Uani 1 1 d .
H00A H 0.505653 0.837674 0.483600 0.024 Uiso 1 1 calc R
H00E H 0.471175 1.021220 0.393647 0.024 Uiso 1 1 calc R
C00I C 0.5036(3) 0.0352(4) 0.0906(2) 0.0242(5) Uani 1 1 d .
H00H H 0.465325 -0.064741 0.032889 0.036 Uiso 1 1 calc GR
H00I H 0.533912 -0.053348 0.153755 0.036 Uiso 1 1 calc GR
H00J H 0.581487 0.116485 0.074813 0.036 Uiso 1 1 calc GR
C00J C 0.9840(2) 0.1719(4) 0.1794(2) 0.0227(5) Uani 1 1 d .
H00K H 1.037121 0.041756 0.200163 0.027 Uiso 1 1 calc R
C00K C 0.7766(2) 0.7577(4) 0.46543(19) 0.0179(5) Uani 1 1 d .
H00L H 0.762566 0.680021 0.529353 0.022 Uiso 1 1 calc R
C00L C 0.8515(2) 0.6909(4) 0.30471(18) 0.0170(4) Uani 1 1 d .
H00M H 0.803595 0.822508 0.266406 0.020 Uiso 1 1 calc R
C00M C 0.6823(2) 0.9654(4) 0.44263(19) 0.0192(5) Uani 1 1 d .
H00N H 0.701916 1.048140 0.382602 0.023 Uiso 1 1 calc R
H00O H 0.699944 1.066918 0.503254 0.023 Uiso 1 1 calc R

loop_
_atom_site_aniso_label
_atom_site_aniso_U_11
_atom_site_aniso_U_22
_atom_site_aniso_U_33
_atom_site_aniso_U_23
_atom_site_aniso_U_13
_atom_site_aniso_U_12
O001 0.0145(7) 0.0205(8) 0.0224(8) -0.0026(7) 0.0032(6) -0.0021(6)
O002 0.0149(7) 0.0203(8) 0.0300(9) 0.0001(7) 0.0044(6) -0.0010(6)
O003 0.0183(8) 0.0266(9) 0.0295(9) -0.0076(7) 0.0020(7) -0.0025(7)
C004 0.0177(10) 0.0124(10) 0.0212(10) 0.0013(8) 0.0033(8) 0.0010(8)
C005 0.0144(10) 0.0156(10) 0.0230(11) -0.0006(9) 0.0074(8) -0.0019(8)
C006 0.0143(10) 0.0168(11) 0.0210(10) 0.0020(8) 0.0049(8) -0.0003(8)
C007 0.0168(10) 0.0215(11) 0.0231(11) 0.0020(10) 0.0035(8) 0.0005(9)
C008 0.0187(10) 0.0256(12) 0.0206(11) 0.0020(9) 0.0059(9) 0.0005(9)
C009 0.0150(10) 0.0147(10) 0.0209(10) 0.0007(9) 0.0036(8) 0.0013(8)
C00A 0.0158(10) 0.0181(11) 0.0223(11) 0.0032(9) 0.0067(8) 0.0002(8)
C00B 0.0153(10) 0.0173(10) 0.0234(11) 0.0017(9) 0.0066(8) 0.0006(8)
C00C 0.0199(11) 0.0233(12) 0.0259(12) -0.0039(10) 0.0094(9) -0.0015(9)
C00D 0.0155(10) 0.0189(11) 0.0258(12) 0.0031(9) 0.0055(8) 0.0002(8)
C00E 0.0192(11) 0.0196(11) 0.0222(11) -0.0010(9) 0.0043(8) -0.0039(9)
C00F 0.0153(10) 0.0254(12) 0.0262(12) 0.0020(10) 0.0071(9) 0.0021(9)
C00G 0.0145(10) 0.0277(12) 0.0285(11) 0.0023(10) 0.0045(9) -0.0016(9)
C00H 0.0164(10) 0.0199(11) 0.0259(11) -0.0012(9) 0.0068(9) 0.0011(9)
C00I 0.0231(11) 0.0204(12) 0.0295(12) -0.0062(10) 0.0062(9) -0.0012(10)
C00J 0.0191(11) 0.0202(11) 0.0299(12) 0.0011(10) 0.0078(9) 0.0032(9)
C00K 0.0144(10) 0.0164(10) 0.0227(11) -0.0003(8) 0.0032(8) -0.0022(8)
C00L 0.0130(9) 0.0145(10) 0.0235(11) 0.0004(9) 0.0037(8) 0.0005(8)
C00M 0.0182(11) 0.0157(10) 0.0241(11) -0.0013(9) 0.0051(8) -0.0007(9)

loop_
_atom_type_symbol
_atom_type_description
_atom_type_scat_dispersion_real
_atom_type_scat_dispersion_imag
_atom_type_scat_source
C C 0.0181 0.0091 'International Tables Vol C Tables 4.2.6.8 and 6.1.1.4'
H H 0.0000 0.0000 'International Tables Vol C Tables 4.2.6.8 and 6.1.1.4'
O O 0.0492 0.0322 'International Tables Vol C Tables 4.2.6.8 and 6.1.1.4'

loop_
_exptl_crystal_face_index_h
_exptl_crystal_face_index_k
_exptl_crystal_face_index_l
_exptl_crystal_face_perp_dist
0 4 2 0.0750
1 -1 7 0.0364
-3 0 -6 0.0263
5 0 -7 0.0204
-5 0 7 0.0284
0 0 8 0.0267
2 0 -8 0.0249
2 1 7 0.0263
-6 0 2 0.0383
6 0 -2 0.0310
0 -4 -2 0.0681
-1 -1 -8 0.0330

loop_
_geom_angle_atom_site_label_1
_geom_angle_atom_site_label_2
_geom_angle_atom_site_label_3
_geom_angle
C004 O001 C00K 110.84(17)
C00E O003 C00I 117.41(18)
O001 C004 C00L 109.26(18)
O002 C004 O001 121.4(2)
O002 C004 C00L 129.2(2)
C007 C005 C00L 121.2(2)
C00D C005 C007 118.7(2)
C00D C005 C00L 119.8(2)
C00A C006 C009 121.6(2)
C00B C006 C009 117.93(19)
C00B C006 C00A 120.4(2)
C00J C007 C005 120.2(2)
C00D C008 C00C 119.9(2)
C006 C009 C00K 114.65(19)
C006 C009 C00L 115.00(19)
C00K C009 C00L 101.69(18)
C006 C00A C00F 118.0(2)
C006 C00A C00H 121.5(2)
C00F C00A C00H 120.6(2)
C00E C00B C006 120.5(2)
C00J C00C C008 119.6(2)
C008 C00D C005 121.1(2)
O003 C00E C00B 124.0(2)
O003 C00E C00G 116.4(2)
C00B C00E C00G 119.5(2)
C00G C00F C00A 121.8(2)
C00F C00G C00E 119.8(2)
C00A C00H C00M 112.97(18)
C007 C00J C00C 120.4(2)
O001 C00K C009 103.99(17)
O001 C00K C00M 109.83(18)
C00M C00K C009 112.42(18)
C004 C00L C009 101.20(18)
C005 C00L C004 117.87(18)
C005 C00L C009 115.04(19)
C00K C00M C00H 109.96(19)

loop_
_geom_bond_atom_site_label_1
_geom_bond_atom_site_label_2
_geom_bond_distance
O001 C004 1.358(3)
O001 C00K 1.468(3)
O002 C004 1.199(3)
O003 C00E 1.371(3)
O003 C00I 1.426(3)
C004 C00L 1.522(3)
C005 C007 1.403(3)
C005 C00D 1.390(3)
C005 C00L 1.504(3)
C006 C009 1.508(3)
C006 C00A 1.402(3)
C006 C00B 1.400(3)
C007 C00J 1.390(3)
C008 C00C 1.391(4)
C008 C00D 1.388(3)
C009 C00K 1.527(3)
C009 C00L 1.549(3)
C00A C00F 1.403(3)
C00A C00H 1.510(3)
C00B C00E 1.390(3)
C00C C00J 1.391(4)
C00E C00G 1.398(4)
C00F C00G 1.382(4)
C00H C00M 1.531(3)
C00K C00M 1.519(3)

loop_
_exptl_oxdiff_crystal_face_indexfrac_h
_exptl_oxdiff_crystal_face_indexfrac_k
_exptl_oxdiff_crystal_face_indexfrac_l
_exptl_oxdiff_crystal_face_x
_exptl_oxdiff_crystal_face_y
_exptl_oxdiff_crystal_face_z
-0.0293 3.6706 2.1063 -0.0228 -0.8367 0.5472
1.3973 -0.9319 7.3624 0.9833 0.0774 0.1649
-3.1787 0.0614 -6.2228 -0.8565 -0.0679 -0.5116
4.7865 0.0128 -6.7901 -0.6066 0.5768 0.5472
-4.9587 -0.1474 6.5672 0.5836 -0.5550 -0.5928
-0.2216 0.2888 8.2484 0.9342 -0.3312 0.1326
1.7792 0.3119 -8.3638 -0.9304 0.3294 0.1609
1.8279 1.0308 7.0303 0.8182 -0.2906 0.4961
-6.3806 -0.0925 1.9743 -0.0130 -0.5355 -0.8444
6.3689 -0.2062 -2.1412 0.0148 0.6024 0.7981
0.0293 -3.6706 -2.1063 0.0228 0.8367 -0.5472
-1.2289 -0.8198 -7.5152 -0.8667 0.3076 -0.3926
